data_2227188
loop_
_publ_author_name
'Shi, Ya-Bin'
'Xia, Song'
'He, Fei-Fei'
'Wang, Hai-Bo'

_publ_section_title
;
 Methyl 2-amino-5-chlorobenzoate
;
_journal_coeditor_code BQ2241
_journal_issue 11
_journal_name_full 'Acta Crystallographica Section E'
_journal_page_first o3025
_journal_paper_doi 10.1107/S1600536810042510
_journal_volume 66
_journal_year 2010
_chemical_formula_iupac 'C8 H8 Cl N O2'
_chemical_formula_moiety 'C8 H8 Cl N O2'
_chemical_formula_sum 'C8 H8 Cl N O2'
_chemical_formula_weight 185.60
_chemical_melting_point 343
_chemical_name_systematic
;
Methyl 2-amino-5-chlorobenzoate
;
_space_group_IT_number 4
_symmetry_cell_setting monoclinic
_symmetry_space_group_name_Hall 'P 2yb'
_symmetry_space_group_name_H-M 'P 1 21 1'
_atom_sites_solution_hydrogens geom
_atom_sites_solution_primary direct
_atom_sites_solution_secondary difmap
_audit_creation_method SHELXL-97
_cell_angle_alpha 90.00
_cell_angle_beta 94.10(3)
_cell_angle_gamma 90.00
_cell_formula_units_Z 2
_cell_length_a 3.9480(8)
_cell_length_b 9.0230(18)
_cell_length_c 12.018(2)
_cell_measurement_reflns_used 25
_cell_measurement_temperature 293(2)
_cell_measurement_theta_max 14
_cell_measurement_theta_min 10
_cell_volume 427.02(14)
_computing_cell_refinement 'CAD-4 EXPRESS (Enraf--Nonius, 1989)'
_computing_data_collection 'CAD-4 EXPRESS (Enraf--Nonius, 1989)'
_computing_data_reduction 'XCAD4 (Harms & Wocadlo, 1995)'
_computing_molecular_graphics 'SHELXTL (Sheldrick, 2008)'
_computing_publication_material 'PLATON (Spek, 2009)'
_computing_structure_refinement 'SHELXL97 (Sheldrick, 2008)'
_computing_structure_solution 'SHELXS97 (Sheldrick, 2008)'
_diffrn_ambient_temperature 293(2)
_diffrn_measured_fraction_theta_full 1.000
_diffrn_measured_fraction_theta_max 1.000
_diffrn_measurement_device_type 'Enraf--Nonius CAD-4'
_diffrn_measurement_method \w/2\q
_diffrn_radiation_monochromator graphite
_diffrn_radiation_source 'fine-focus sealed tube'
_diffrn_radiation_type MoK\a
_diffrn_radiation_wavelength 0.71073
_diffrn_reflns_av_R_equivalents 0.0345
_diffrn_reflns_av_sigmaI/netI 0.0342
_diffrn_reflns_limit_h_max 4
_diffrn_reflns_limit_h_min 0
_diffrn_reflns_limit_k_max 11
_diffrn_reflns_limit_k_min -11
_diffrn_reflns_limit_l_max 14
_diffrn_reflns_limit_l_min -14
_diffrn_reflns_number 1911
_diffrn_reflns_theta_full 25.95
_diffrn_reflns_theta_max 25.95
_diffrn_reflns_theta_min 1.70
_diffrn_standards_decay_% 1
_diffrn_standards_interval_count 200
_diffrn_standards_interval_time 2
_diffrn_standards_number 3
_exptl_absorpt_coefficient_mu 0.403
_exptl_absorpt_correction_T_max 0.9802
_exptl_absorpt_correction_T_min 0.8888
_exptl_absorpt_correction_type psi-scan
_exptl_absorpt_process_details '(North <i>et al.</i>, 1968)'
_exptl_crystal_colour colourless
_exptl_crystal_density_diffrn 1.444
_exptl_crystal_density_method 'not measured'
_exptl_crystal_description block
_exptl_crystal_F_000 192
_exptl_crystal_size_max 0.30
_exptl_crystal_size_mid 0.30
_exptl_crystal_size_min 0.05
_refine_diff_density_max 0.272
_refine_diff_density_min -0.194
_refine_ls_abs_structure_details 'Flack (1983), <b>777 Friedel pairs</b>'
_refine_ls_abs_structure_Flack 0.30(14)
_refine_ls_extinction_coef 0.103(19)
_refine_ls_extinction_expression Fc^*^=kFc[1+0.001xFc^2^\l^3^/sin(2\q)]^-1/4^
_refine_ls_extinction_method 'SHELXL97 (Sheldrick, 2008)'
_refine_ls_goodness_of_fit_ref 1.005
_refine_ls_hydrogen_treatment constr
_refine_ls_matrix_type full
_refine_ls_number_parameters 110
_refine_ls_number_reflns 1663
_refine_ls_number_restraints 1
_refine_ls_restrained_S_all 1.005
_refine_ls_R_factor_all 0.0601
_refine_ls_R_factor_gt 0.0505
_refine_ls_shift/su_max 0.000
_refine_ls_shift/su_mean 0.000
_refine_ls_structure_factor_coef Fsqd
_refine_ls_weighting_details 'calc w=1/[\s^2^(Fo^2^)+(0.1000P)^2^+0.1900P] where P=(Fo^2^+2Fc^2^)/3'
_refine_ls_weighting_scheme calc
_refine_ls_wR_factor_gt 0.1359
_refine_ls_wR_factor_ref 0.1596
_reflns_number_gt 1437
_reflns_number_total 1663
_reflns_threshold_expression I>2sigma(I)
_cod_data_source_file bq2241.cif
_cod_data_source_block I
_cod_original_cell_volume 427.02(15)
_cod_original_sg_symbol_H-M 'P 21'
_cod_database_code 2227188
_cod_database_fobs_code 2227188

loop_
_symmetry_equiv_pos_as_xyz
'x, y, z'
'-x, y+1/2, -z'

loop_
_atom_site_type_symbol
_atom_site_label
_atom_site_fract_x
_atom_site_fract_y
_atom_site_fract_z
_atom_site_U_iso_or_equiv
_atom_site_adp_type
_atom_site_calc_flag
_atom_site_refinement_flags
_atom_site_occupancy
_atom_site_disorder_assembly
_atom_site_disorder_group
Cl Cl 0.5983(3) 0.76879(13) 0.57288(9) 0.0669(4) Uani d . 1 . .
N N 0.1559(10) 0.5027(4) 0.9873(3) 0.0566(10) Uani d . 1 . .
H H0A 0.1791 0.5545 1.0474 0.068 Uiso calc R 1 . .
H H0B 0.0700 0.4152 0.9888 0.068 Uiso calc R 1 . .
O O1 0.1109(8) 0.2663(4) 0.6830(2) 0.0570(7) Uani d . 1 . .
C C1 0.2559(10) 0.5595(4) 0.8894(3) 0.0416(8) Uani d . 1 . .
O O2 -0.0279(9) 0.2648(4) 0.8588(2) 0.0664(8) Uani d . 1 . .
C C2 0.3960(10) 0.7029(4) 0.8887(4) 0.0471(9) Uani d . 1 . .
H H2A 0.4190 0.7567 0.9548 0.057 Uiso calc R 1 . .
C C3 0.4982(9) 0.7643(5) 0.7937(3) 0.0484(8) Uani d . 1 . .
H H3A 0.5884 0.8595 0.7954 0.058 Uiso calc R 1 . .
C C4 0.4699(10) 0.6870(4) 0.6945(3) 0.0459(9) Uani d . 1 . .
C C5 0.3416(10) 0.5457(4) 0.6914(3) 0.0437(9) Uani d . 1 . .
H H5A 0.3266 0.4932 0.6246 0.052 Uiso calc R 1 . .
C C6 0.2327(9) 0.4797(4) 0.7884(3) 0.0410(8) Uani d . 1 . .
C C7 0.0929(10) 0.3288(4) 0.7827(3) 0.0425(8) Uani d . 1 . .
C C8 -0.0251(14) 0.1186(5) 0.6689(4) 0.0650(13) Uani d . 1 . .
H H8A 0.0020 0.0853 0.5941 0.097 Uiso calc R 1 . .
H H8B -0.2619 0.1192 0.6822 0.097 Uiso calc R 1 . .
H H8C 0.0942 0.0528 0.7208 0.097 Uiso calc R 1 . .

loop_
_atom_site_aniso_label
_atom_site_aniso_U_11
_atom_site_aniso_U_22
_atom_site_aniso_U_33
_atom_site_aniso_U_12
_atom_site_aniso_U_13
_atom_site_aniso_U_23
Cl 0.0859(8) 0.0590(6) 0.0578(6) -0.0183(6) 0.0195(5) 0.0133(5)
N 0.082(3) 0.049(2) 0.0405(18) 0.0089(18) 0.0160(17) 0.0031(16)
O1 0.0802(18) 0.0415(13) 0.0503(14) -0.0169(17) 0.0130(13) -0.0067(15)
C1 0.048(2) 0.0374(18) 0.0394(19) 0.0079(16) 0.0049(16) 0.0026(15)
O2 0.099(2) 0.0470(16) 0.0564(16) -0.009(2) 0.0251(15) 0.0092(17)
C2 0.052(2) 0.042(2) 0.048(2) 0.0045(17) 0.0046(16) -0.0069(17)
C3 0.050(2) 0.0359(17) 0.059(2) -0.002(2) 0.0056(16) -0.002(2)
C4 0.048(2) 0.043(2) 0.048(2) -0.0020(18) 0.0067(16) 0.0090(17)
C5 0.050(2) 0.041(2) 0.041(2) -0.0016(16) 0.0110(16) -0.0016(16)
C6 0.0412(19) 0.0360(18) 0.046(2) 0.0028(15) 0.0068(15) 0.0057(15)
C7 0.048(2) 0.0347(17) 0.045(2) 0.0013(16) 0.0053(16) 0.0034(15)
C8 0.080(3) 0.042(2) 0.073(3) -0.018(2) 0.007(3) -0.008(2)

loop_
_atom_type_symbol
_atom_type_description
_atom_type_scat_dispersion_real
_atom_type_scat_dispersion_imag
_atom_type_scat_source
C C 0.0033 0.0016 'International Tables Vol C Tables 4.2.6.8 and 6.1.1.4'
H H 0.0000 0.0000 'International Tables Vol C Tables 4.2.6.8 and 6.1.1.4'
N N 0.0061 0.0033 'International Tables Vol C Tables 4.2.6.8 and 6.1.1.4'
O O 0.0106 0.0060 'International Tables Vol C Tables 4.2.6.8 and 6.1.1.4'
Cl Cl 0.1484 0.1585 'International Tables Vol C Tables 4.2.6.8 and 6.1.1.4'

loop_
_geom_angle_atom_site_label_1
_geom_angle_atom_site_label_2
_geom_angle_atom_site_label_3
_geom_angle_site_symmetry_1
_geom_angle_site_symmetry_3
_geom_angle
_geom_angle_publ_flag
C1 N H0A . . 120.0 ?
C1 N H0B . . 120.0 ?
H0A N H0B . . 120.0 ?
C7 O1 C8 . . 117.0(3) ?
N C1 C2 . . 119.1(4) ?
N C1 C6 . . 123.1(4) ?
C2 C1 C6 . . 117.8(3) ?
C3 C2 C1 . . 121.4(4) ?
C3 C2 H2A . . 119.3 ?
C1 C2 H2A . . 119.3 ?
C2 C3 C4 . . 120.7(4) ?
C2 C3 H3A . . 119.6 ?
C4 C3 H3A . . 119.6 ?
C5 C4 C3 . . 120.0(4) ?
C5 C4 Cl . . 120.0(3) ?
C3 C4 Cl . . 120.0(3) ?
C4 C5 C6 . . 120.4(4) ?
C4 C5 H5A . . 119.8 ?
C6 C5 H5A . . 119.8 ?
C5 C6 C1 . . 119.6(3) ?
C5 C6 C7 . . 119.4(4) ?
C1 C6 C7 . . 121.0(3) ?
O2 C7 O1 . . 121.9(4) ?
O2 C7 C6 . . 125.1(4) ?
O1 C7 C6 . . 113.0(3) ?
O1 C8 H8A . . 109.5 ?
O1 C8 H8B . . 109.5 ?
H8A C8 H8B . . 109.5 ?
O1 C8 H8C . . 109.5 ?
H8A C8 H8C . . 109.5 ?
H8B C8 H8C . . 109.5 ?

loop_
_geom_bond_atom_site_label_1
_geom_bond_atom_site_label_2
_geom_bond_site_symmetry_2
_geom_bond_distance
_geom_bond_publ_flag
Cl C4 . 1.744(4) ?
N C1 . 1.367(5) ?
N H0A . 0.8600 ?
N H0B . 0.8600 ?
O1 C7 . 1.330(5) ?
O1 C8 . 1.443(5) ?
C1 C2 . 1.408(6) ?
C1 C6 . 1.409(5) ?
O2 C7 . 1.208(5) ?
C2 C3 . 1.357(6) ?
C2 H2A . 0.9300 ?
C3 C4 . 1.379(6) ?
C3 H3A . 0.9300 ?
C4 C5 . 1.372(5) ?
C5 C6 . 1.403(5) ?
C5 H5A . 0.9300 ?
C6 C7 . 1.469(5) ?
C8 H8A . 0.9600 ?
C8 H8B . 0.9600 ?
C8 H8C . 0.9600 ?

loop_
_geom_hbond_atom_site_label_D
_geom_hbond_atom_site_label_H
_geom_hbond_atom_site_label_A
_geom_hbond_site_symmetry_A
_geom_hbond_distance_DH
_geom_hbond_distance_HA
_geom_hbond_distance_DA
_geom_hbond_angle_DHA
_geom_hbond_publ_flag
N H0A O2 2_557 0.86 2.31 3.066(5) 147 yes
N H0B O2 . 0.86 2.08 2.713(5) 129 yes

loop_
_geom_torsion_atom_site_label_1
_geom_torsion_atom_site_label_2
_geom_torsion_atom_site_label_3
_geom_torsion_atom_site_label_4
_geom_torsion_site_symmetry_1
_geom_torsion_site_symmetry_2
_geom_torsion_site_symmetry_3
_geom_torsion_site_symmetry_4
_geom_torsion
_geom_torsion_publ_flag
N C1 C2 C3 . . . . -179.8(4) ?
C6 C1 C2 C3 . . . . 1.6(6) ?
C1 C2 C3 C4 . . . . -0.5(6) ?
C2 C3 C4 C5 . . . . -0.9(6) ?
C2 C3 C4 Cl . . . . 179.3(3) ?
C3 C4 C5 C6 . . . . 1.2(6) ?
Cl C4 C5 C6 . . . . -179.0(3) ?
C4 C5 C6 C1 . . . . 0.0(6) ?
C4 C5 C6 C7 . . . . 179.3(3) ?
N C1 C6 C5 . . . . -179.8(4) ?
C2 C1 C6 C5 . . . . -1.3(5) ?
N C1 C6 C7 . . . . 0.8(5) ?
C2 C1 C6 C7 . . . . 179.3(4) ?
C8 O1 C7 O2 . . . . 0.9(6) ?
C8 O1 C7 C6 . . . . -179.1(4) ?
C5 C6 C7 O2 . . . . -175.1(4) ?
C1 C6 C7 O2 . . . . 4.3(6) ?
C5 C6 C7 O1 . . . . 4.9(5) ?
C1 C6 C7 O1 . . . . -175.7(3) ?

loop_
_cod_related_entry_id
_cod_related_entry_database
_cod_related_entry_code
1 ChemSpider 71213
